data_4089078
loop_
_publ_author_name
'Bienfait, Andr\'e M.'
'Wolf, Benjamin M.'
'T\"ornroos, Karl W.'
'Anwander, Reiner'

_publ_section_title
;
 Donor-Solvent-Dependent Cluster Formation of (C5Me5)SmI2(THF)x-Type
 Half-Sandwich Complexes
;
_journal_issue 21
_journal_name_full Organometallics
_journal_page_first 3743
_journal_paper_doi 10.1021/acs.organomet.6b00695
_journal_volume 35
_journal_year 2016
_chemical_formula_moiety 'C38 H61 I6 O2 Sm3, 0.5(C7 H8)'
_chemical_formula_sum 'C41.5 H65 I6 O2 Sm3'
_chemical_formula_weight 1808.38
_space_group_crystal_system monoclinic
_space_group_IT_number 14
_space_group_name_Hall '-P 2ybc'
_space_group_name_H-M_alt 'P 1 21/c 1'
_atom_sites_solution_hydrogens geom
_audit_creation_method SHELXL-2014/7
_cell_angle_alpha 90
_cell_angle_beta 106.0720(10)
_cell_angle_gamma 90
_cell_formula_units_Z 8
_cell_length_a 20.1017(14)
_cell_length_b 25.3863(17)
_cell_length_c 25.8617(18)
_cell_measurement_reflns_used 9967
_cell_measurement_temperature 123(2)
_cell_measurement_theta_max 25.01
_cell_measurement_theta_min 2.29
_cell_volume 12681.6(15)
_computing_cell_refinement 'Bruker AXS SAINT V7.68A, 2009'
_computing_data_collection 'Bruker AXS APEX2'
_computing_data_reduction 'Bruker AXS SAINT V7.68A, 2009'
_computing_molecular_graphics 'ORTPEP-3, J. Appl. Cryst. (2012). 45, 849&#x0096;854'
_computing_publication_material 'Bruker SHELXTL'
_computing_structure_refinement 'SHELXL-2014/7 (Sheldrick, 2014)'
_computing_structure_solution 'SHELXT (Sheldrick, 2014)'
_diffrn_ambient_temperature 123(2)
_diffrn_measured_fraction_theta_full 0.997
_diffrn_measured_fraction_theta_max 0.997
_diffrn_measurement_device_type 'Bruker APEX-II Pt135 CCD'
_diffrn_measurement_method '\w scans'
_diffrn_radiation_type MoK\a
_diffrn_radiation_wavelength 0.71073
_diffrn_reflns_av_R_equivalents 0.0578
_diffrn_reflns_av_unetI/netI 0.0360
_diffrn_reflns_Laue_measured_fraction_full 0.997
_diffrn_reflns_Laue_measured_fraction_max 0.997
_diffrn_reflns_limit_h_max 23
_diffrn_reflns_limit_h_min -23
_diffrn_reflns_limit_k_max 30
_diffrn_reflns_limit_k_min -30
_diffrn_reflns_limit_l_max 30
_diffrn_reflns_limit_l_min -30
_diffrn_reflns_number 142467
_diffrn_reflns_point_group_measured_fraction_full 0.997
_diffrn_reflns_point_group_measured_fraction_max 0.997
_diffrn_reflns_theta_full 25.039
_diffrn_reflns_theta_max 25.039
_diffrn_reflns_theta_min 1.325
_diffrn_source 'Bruker TXS Rotating anode'
_exptl_absorpt_coefficient_mu 5.688
_exptl_absorpt_correction_type numerical
_exptl_absorpt_process_details 'SADABS-2008/1, Bruker AXS'
_exptl_crystal_colour purple
_exptl_crystal_density_diffrn 1.894
_exptl_crystal_description prism
_exptl_crystal_F_000 6672
_exptl_crystal_size_max 0.252
_exptl_crystal_size_mid 0.125
_exptl_crystal_size_min 0.050
_exptl_transmission_factor_max 0.8930
_exptl_transmission_factor_min 0.3554
_refine_diff_density_max 3.449
_refine_diff_density_min -3.449
_refine_diff_density_rms 0.358
_refine_ls_extinction_method none
_refine_ls_goodness_of_fit_ref 1.173
_refine_ls_hydrogen_treatment constr
_refine_ls_matrix_type full
_refine_ls_number_parameters 962
_refine_ls_number_reflns 22358
_refine_ls_number_restraints 1537
_refine_ls_restrained_S_all 1.174
_refine_ls_R_factor_all 0.1072
_refine_ls_R_factor_gt 0.0986
_refine_ls_shift/su_max 0.001
_refine_ls_shift/su_mean 0.000
_refine_ls_structure_factor_coef Fsqd
_refine_ls_weighting_details 'w=1/[\s^2^(Fo^2^)+(0.0142P)^2^+1225.2604P] where P=(Fo^2^+2Fc^2^)/3'
_refine_ls_weighting_scheme calc
_refine_ls_wR_factor_gt 0.2193
_refine_ls_wR_factor_ref 0.2232
_reflns_Friedel_coverage 0.000
_reflns_number_gt 19724
_reflns_number_total 22358
_reflns_threshold_expression 'I > 2\s(I)'
_cod_data_source_file om6b00695_si_003.cif
_cod_data_source_block Compound2
_cod_depositor_comments
;

2020-05-14
Z value and formula fixed to values more according to usual
chemical conventions.                 miguel
;
_cod_original_formula_sum 'C83 H130 I12 O4 Sm6'
_cod_original_formula_weight 3616.76
_cod_original_formula_moiety '2(C38 H61 I6 O2 Sm3), C7 H8'
_cod_original_formula_units_Z 4
_cod_original_sg_symbol_H-M 'P 21/c'
_cod_database_code 4089078
_shelx_shelxl_version_number 2014/7
_shelx_space_group_comment
;
The symmetry employed for this shelxl refinement is uniquely defined
by the following loop, which should always be used as a source of
symmetry information in preference to the above space-group names.
They are only intended as comments.
;
_shelx_estimated_absorpt_t_min 0.328
_shelx_estimated_absorpt_t_max 0.764

loop_
_space_group_symop_operation_xyz
'x, y, z'
'-x, y+1/2, -z+1/2'
'-x, -y, -z'
'x, -y-1/2, z-1/2'

loop_
_atom_site_label
_atom_site_type_symbol
_atom_site_fract_x
_atom_site_fract_y
_atom_site_fract_z
_atom_site_U_iso_or_equiv
_atom_site_adp_type
_atom_site_occupancy
_atom_site_site_symmetry_order
_atom_site_calc_flag
_atom_site_refinement_flags_posn
_atom_site_refinement_flags_adp
Sm1 Sm 0.28414(6) 0.22959(5) 0.40735(5) 0.0343(3) Uani 1 1 d . U
Sm2 Sm 0.11058(6) 0.34586(4) 0.35756(4) 0.0306(3) Uani 1 1 d . U
Sm3 Sm 0.27366(6) 0.33919(5) 0.26511(4) 0.0309(3) Uani 1 1 d . U
Sm4 Sm 0.90450(6) 0.14432(4) 0.54328(4) 0.0280(2) Uani 1 1 d . U
Sm5 Sm 0.72651(6) 0.15035(5) 0.62232(4) 0.0310(3) Uani 1 1 d . U
Sm6 Sm 0.72225(6) 0.25218(6) 0.47493(5) 0.0413(3) Uani 1 1 d . U
I1 I 0.15777(8) 0.26129(6) 0.45130(6) 0.0375(3) Uani 1 1 d . U
I2 I 0.12640(7) 0.39159(6) 0.24809(5) 0.0330(3) Uani 1 1 d . U
I3 I 0.38216(8) 0.25720(7) 0.33506(7) 0.0463(4) Uani 1 1 d . U
I4 I 0.27398(8) 0.36155(6) 0.39079(6) 0.0373(3) Uani 1 1 d . U
I5 I 0.16968(7) 0.24716(5) 0.29799(5) 0.0311(3) Uani 1 1 d . U
I6 I 0.23929(10) 0.26892(8) 0.16670(7) 0.0554(5) Uani 1 1 d . U
I7 I 0.87932(7) 0.10465(6) 0.65185(5) 0.0312(3) Uani 1 1 d . U
I8 I 0.61897(8) 0.22733(7) 0.54351(7) 0.0443(4) Uani 1 1 d . U
I9 I 0.85872(8) 0.22071(8) 0.44288(6) 0.0474(4) Uani 1 1 d . U
I10 I 0.74154(7) 0.12269(6) 0.50187(6) 0.0353(3) Uani 1 1 d . U
I11 I 0.82975(7) 0.24467(6) 0.58943(5) 0.0321(3) Uani 1 1 d . U
I12 I 0.74452(11) 0.22693(8) 0.71403(8) 0.0576(5) Uani 1 1 d . U
O1 O 0.3572(8) 0.2653(7) 0.4899(6) 0.052(3) Uani 1 1 d D U
O2 O 0.0115(8) 0.2902(6) 0.3227(5) 0.037(3) Uani 1 1 d D U
O3 O 0.9988(7) 0.2039(6) 0.5801(4) 0.031(3) Uani 1 1 d D U
O4 O 0.6553(9) 0.2078(8) 0.3953(7) 0.059(4) Uani 1 1 d D U
C1 C 0.2914(14) 0.1309(10) 0.3705(11) 0.048(4) Uani 1 1 d . U
C2 C 0.3530(14) 0.1382(10) 0.4115(11) 0.048(4) Uani 1 1 d . U
C1S C 0.4266(11) 0.2843(14) 0.4968(12) 0.087(9) Uani 1 1 d D U
H1SA H 0.4338 0.2946 0.4618 0.104 Uiso 1 1 calc R U
H1SB H 0.4611 0.2572 0.5137 0.104 Uiso 1 1 calc DR U
C3 C 0.3369(13) 0.1422(10) 0.4628(10) 0.045(4) Uani 1 1 d . U
C2S C 0.432(3) 0.3310(12) 0.5326(15) 0.130(12) Uani 1 1 d D U
H2SA H 0.3978 0.3592 0.5176 0.156 Uiso 1 1 calc R U
H2SB H 0.4790 0.3453 0.5466 0.156 Uiso 1 1 calc R U
C4 C 0.2627(13) 0.1385(10) 0.4508(11) 0.046(4) Uani 1 1 d . U
C3S C 0.4101(15) 0.2950(19) 0.5706(10) 0.118(11) Uani 1 1 d D U
H3SA H 0.4433 0.2656 0.5816 0.142 Uiso 1 1 calc DR U
H3SB H 0.4071 0.3143 0.6032 0.142 Uiso 1 1 calc R U
C5 C 0.2375(14) 0.1288(11) 0.3955(11) 0.050(4) Uani 1 1 d . U
C4S C 0.3408(13) 0.2751(16) 0.5398(8) 0.077(8) Uani 1 1 d D U
H4SA H 0.3276 0.2425 0.5557 0.092 Uiso 1 1 calc R U
H4SB H 0.3041 0.3020 0.5361 0.092 Uiso 1 1 calc R U
C6 C 0.2832(15) 0.1210(11) 0.3121(11) 0.055(6) Uani 1 1 d . U
H6A H 0.2656 0.0853 0.3028 0.066 Uiso 1 1 calc R U
H6B H 0.3281 0.1248 0.3046 0.066 Uiso 1 1 calc R U
H6C H 0.2504 0.1466 0.2905 0.066 Uiso 1 1 calc R U
C5S C -0.0088(12) 0.2433(8) 0.3459(8) 0.052(6) Uani 1 1 d D U
H5SA H -0.0189 0.2513 0.3804 0.062 Uiso 1 1 calc R U
H5SB H 0.0278 0.2161 0.3522 0.062 Uiso 1 1 calc R U
C7 C 0.4270(15) 0.1369(13) 0.4087(14) 0.067(7) Uani 1 1 d . U
H7A H 0.4564 0.1209 0.4416 0.100 Uiso 1 1 calc R U
H7B H 0.4429 0.1728 0.4051 0.100 Uiso 1 1 calc R U
H7C H 0.4298 0.1160 0.3775 0.100 Uiso 1 1 calc R U
C6S C -0.0725(12) 0.2256(12) 0.3046(7) 0.055(6) Uani 1 1 d D U
H6SA H -0.0795 0.1871 0.3060 0.066 Uiso 1 1 calc R U
H6SB H -0.1143 0.2442 0.3080 0.066 Uiso 1 1 calc R U
C8 C 0.3878(16) 0.1454(14) 0.5190(12) 0.068(7) Uani 1 1 d . U
H8A H 0.4352 0.1476 0.5158 0.082 Uiso 1 1 calc R U
H8B H 0.3777 0.1769 0.5375 0.082 Uiso 1 1 calc R U
H8C H 0.3831 0.1140 0.5396 0.082 Uiso 1 1 calc R U
C7S C -0.0531(16) 0.2416(10) 0.2552(9) 0.064(6) Uani 1 1 d D U
H7SA H -0.0941 0.2410 0.2234 0.077 Uiso 1 1 calc R U
H7SB H -0.0174 0.2178 0.2486 0.077 Uiso 1 1 calc R U
C9 C 0.2249(13) 0.1311(10) 0.4938(11) 0.047(5) Uani 1 1 d . U
H9A H 0.2402 0.0982 0.5133 0.070 Uiso 1 1 calc R U
H9B H 0.1749 0.1295 0.4767 0.070 Uiso 1 1 calc R U
H9C H 0.2352 0.1608 0.5189 0.070 Uiso 1 1 calc R U
C8S C -0.0257(12) 0.2962(10) 0.2667(6) 0.054(5) Uani 1 1 d D U
H8SA H 0.0055 0.3058 0.2445 0.065 Uiso 1 1 calc R U
H8SB H -0.0633 0.3225 0.2614 0.065 Uiso 1 1 calc R U
C10 C 0.1625(14) 0.1172(12) 0.3680(12) 0.056(6) Uani 1 1 d . U
H10A H 0.1566 0.1114 0.3295 0.084 Uiso 1 1 calc R U
H10B H 0.1340 0.1471 0.3728 0.084 Uiso 1 1 calc R U
H10C H 0.1483 0.0855 0.3838 0.084 Uiso 1 1 calc R U
C9S C 1.0294(16) 0.2430(8) 0.5534(8) 0.057(7) Uani 1 1 d D U
H9SA H 0.9972 0.2526 0.5182 0.069 Uiso 1 1 calc R U
H9SB H 1.0731 0.2297 0.5475 0.069 Uiso 1 1 calc R U
C11 C 0.0571(16) 0.3903(10) 0.4318(11) 0.054(4) Uani 1 1 d . U
C10S C 1.0429(17) 0.2890(9) 0.5906(7) 0.057(7) Uani 1 1 d D U
H10D H 1.0087 0.3172 0.5765 0.068 Uiso 1 1 calc R U
H10E H 1.0898 0.3032 0.5942 0.068 Uiso 1 1 calc R U
C12 C 0.0095(16) 0.3997(11) 0.3792(12) 0.054(4) Uani 1 1 d . U
C11S C 1.0370(14) 0.2704(7) 0.6439(7) 0.046(5) Uani 1 1 d D U
H11A H 1.0795 0.2787 0.6728 0.055 Uiso 1 1 calc R U
H11B H 0.9969 0.2870 0.6527 0.055 Uiso 1 1 calc R U
C13 C 0.0420(14) 0.4367(9) 0.3500(10) 0.043(4) Uani 1 1 d . U
C12S C 1.0272(9) 0.2124(7) 0.6369(5) 0.028(4) Uani 1 1 d D U
H12A H 1.0719 0.1938 0.6504 0.034 Uiso 1 1 calc R U
H12B H 0.9949 0.1994 0.6569 0.034 Uiso 1 1 calc R U
C14 C 0.1052(15) 0.4487(10) 0.3908(11) 0.051(4) Uani 1 1 d . U
C13S C 0.6737(17) 0.1908(15) 0.3479(11) 0.088(10) Uani 1 1 d D U
H13A H 0.7230 0.1802 0.3587 0.106 Uiso 1 1 calc R U
H13B H 0.6692 0.2212 0.3233 0.106 Uiso 1 1 calc R U
C15 C 0.1165(16) 0.4193(10) 0.4309(11) 0.053(4) Uani 1 1 d . U
C14S C 0.6324(18) 0.1463(18) 0.317(2) 0.137(16) Uani 1 1 d D U
H14A H 0.6519 0.1113 0.3301 0.164 Uiso 1 1 calc R U
H14B H 0.6239 0.1495 0.2780 0.164 Uiso 1 1 calc R U
C16 C 0.034(2) 0.3542(12) 0.4727(13) 0.075(8) Uani 1 1 d . U
H16A H 0.0515 0.3687 0.5090 0.113 Uiso 1 1 calc R U
H16B H 0.0531 0.3187 0.4717 0.113 Uiso 1 1 calc R U
H16C H -0.0165 0.3523 0.4629 0.113 Uiso 1 1 calc R U
C15S C 0.5708(18) 0.160(2) 0.3363(13) 0.128(16) Uani 1 1 d D U
H15A H 0.5420 0.1859 0.3109 0.154 Uiso 1 1 calc R U
H15B H 0.5427 0.1281 0.3358 0.154 Uiso 1 1 calc R U
C17 C -0.0648(17) 0.3879(16) 0.3653(15) 0.084(9) Uani 1 1 d . U
H17A H -0.0864 0.3975 0.3276 0.126 Uiso 1 1 calc R U
H17B H -0.0715 0.3502 0.3702 0.126 Uiso 1 1 calc R U
H17C H -0.0863 0.4082 0.3886 0.126 Uiso 1 1 calc R U
C16S C 0.5896(12) 0.1831(14) 0.3915(11) 0.075(9) Uani 1 1 d D U
H16D H 0.5548 0.2093 0.3954 0.091 Uiso 1 1 calc R U
H16E H 0.5941 0.1554 0.4191 0.091 Uiso 1 1 calc R U
C18 C 0.0041(14) 0.4625(10) 0.2960(10) 0.047(5) Uani 1 1 d . U
H18A H -0.0305 0.4875 0.3016 0.070 Uiso 1 1 calc R U
H18B H -0.0189 0.4353 0.2704 0.070 Uiso 1 1 calc R U
H18C H 0.0376 0.4813 0.2815 0.070 Uiso 1 1 calc R U
C19 C 0.1557(16) 0.4871(10) 0.3766(12) 0.056(6) Uani 1 1 d . U
H19A H 0.1673 0.4748 0.3443 0.084 Uiso 1 1 calc R U
H19B H 0.1979 0.4893 0.4066 0.084 Uiso 1 1 calc R U
H19C H 0.1342 0.5220 0.3698 0.084 Uiso 1 1 calc R U
C20 C 0.175(2) 0.4194(15) 0.4835(13) 0.083(8) Uani 1 1 d . U
H20A H 0.1921 0.3833 0.4923 0.125 Uiso 1 1 calc R U
H20B H 0.1583 0.4335 0.5127 0.125 Uiso 1 1 calc R U
H20C H 0.2135 0.4414 0.4792 0.125 Uiso 1 1 calc R U
C17S C 0.1551(8) 0.6016(8) 0.2519(6) 0.151(15) Uani 1 1 d DG U
C18S C 0.1526(11) 0.6229(9) 0.3008(7) 0.159(17) Uani 1 1 d DG U
H18S H 0.1930 0.6379 0.3244 0.190 Uiso 1 1 calc R U
C19S C 0.0909(14) 0.6224(10) 0.3152(8) 0.149(14) Uani 1 1 d G U
H19S H 0.0892 0.6369 0.3486 0.179 Uiso 1 1 calc R U
C20S C 0.0317(11) 0.6005(10) 0.2806(10) 0.144(14) Uani 1 1 d G U
H20S H -0.0104 0.6001 0.2905 0.173 Uiso 1 1 calc R U
C21S C 0.0343(9) 0.5792(10) 0.2317(10) 0.149(15) Uani 1 1 d G U
H21S H -0.0062 0.5643 0.2081 0.178 Uiso 1 1 calc R U
C22S C 0.0960(9) 0.5797(9) 0.2173(7) 0.144(15) Uani 1 1 d DG U
H22S H 0.0977 0.5652 0.1839 0.173 Uiso 1 1 calc R U
C21 C 0.3801(12) 0.4055(10) 0.2928(10) 0.043(4) Uani 1 1 d . U
C22 C 0.3178(13) 0.4391(11) 0.2722(10) 0.047(4) Uani 1 1 d . U
C23 C 0.2943(13) 0.4316(11) 0.2178(10) 0.047(4) Uani 1 1 d . U
C24 C 0.3379(12) 0.3934(10) 0.2028(9) 0.042(4) Uani 1 1 d . U
C23S C 0.2213(8) 0.6022(13) 0.2364(10) 0.19(2) Uani 1 1 d D U
H23A H 0.2141 0.5857 0.2010 0.280 Uiso 1 1 calc R U
H23B H 0.2367 0.6387 0.2350 0.280 Uiso 1 1 calc R U
H23C H 0.2567 0.5825 0.2631 0.280 Uiso 1 1 calc R U
C25 C 0.3896(12) 0.3788(10) 0.2477(10) 0.043(4) Uani 1 1 d . U
C26 C 0.4328(14) 0.4072(13) 0.3466(10) 0.056(6) Uani 1 1 d . U
H26A H 0.4634 0.4375 0.3481 0.084 Uiso 1 1 calc R U
H26B H 0.4602 0.3747 0.3520 0.084 Uiso 1 1 calc R U
H26C H 0.4092 0.4104 0.3749 0.084 Uiso 1 1 calc R U
C27 C 0.2963(15) 0.4810(11) 0.3033(11) 0.055(6) Uani 1 1 d . U
H27A H 0.3064 0.5154 0.2900 0.082 Uiso 1 1 calc R U
H27B H 0.3217 0.4774 0.3414 0.082 Uiso 1 1 calc R U
H27C H 0.2465 0.4781 0.2992 0.082 Uiso 1 1 calc R U
C28 C 0.2353(15) 0.4593(13) 0.1788(12) 0.063(7) Uani 1 1 d . U
H28A H 0.2531 0.4899 0.1636 0.094 Uiso 1 1 calc R U
H28B H 0.2018 0.4711 0.1976 0.094 Uiso 1 1 calc R U
H28C H 0.2127 0.4351 0.1498 0.094 Uiso 1 1 calc R U
C29 C 0.3375(18) 0.3811(13) 0.1448(11) 0.069(7) Uani 1 1 d . U
H29A H 0.3841 0.3706 0.1439 0.103 Uiso 1 1 calc R U
H29B H 0.3232 0.4125 0.1224 0.103 Uiso 1 1 calc R U
H29C H 0.3050 0.3523 0.1308 0.103 Uiso 1 1 calc R U
C30 C 0.4515(15) 0.3450(13) 0.2459(13) 0.067(7) Uani 1 1 d . U
H30A H 0.4913 0.3677 0.2472 0.100 Uiso 1 1 calc R U
H30B H 0.4401 0.3244 0.2126 0.100 Uiso 1 1 calc R U
H30C H 0.4629 0.3210 0.2769 0.100 Uiso 1 1 calc R U
C31 C 0.9142(13) 0.0418(10) 0.5192(10) 0.040(3) Uani 1 1 d . U
C32 C 0.9124(12) 0.0720(10) 0.4704(10) 0.041(4) Uani 1 1 d . U
C33 C 0.9752(12) 0.1014(10) 0.4810(9) 0.040(3) Uani 1 1 d . U
C34 C 1.0140(12) 0.0891(10) 0.5339(9) 0.039(3) Uani 1 1 d . U
C35 C 0.9774(13) 0.0541(10) 0.5560(10) 0.042(3) Uani 1 1 d . U
C36 C 0.8596(15) 0.0021(12) 0.5232(12) 0.059(6) Uani 1 1 d . U
H36A H 0.8728 -0.0330 0.5136 0.089 Uiso 1 1 calc R U
H36B H 0.8149 0.0121 0.4985 0.089 Uiso 1 1 calc R U
H36C H 0.8557 0.0015 0.5602 0.089 Uiso 1 1 calc R U
C37 C 0.8621(13) 0.0692(12) 0.4184(10) 0.051(6) Uani 1 1 d . U
H37A H 0.8637 0.0342 0.4028 0.076 Uiso 1 1 calc R U
H37B H 0.8726 0.0960 0.3946 0.076 Uiso 1 1 calc R U
H37C H 0.8157 0.0754 0.4225 0.076 Uiso 1 1 calc R U
C38 C 1.0032(12) 0.1321(10) 0.4421(9) 0.041(5) Uani 1 1 d . U
H38A H 1.0361 0.1102 0.4299 0.061 Uiso 1 1 calc R U
H38B H 1.0267 0.1637 0.4598 0.061 Uiso 1 1 calc R U
H38C H 0.9650 0.1423 0.4110 0.061 Uiso 1 1 calc R U
C39 C 1.0875(13) 0.1058(12) 0.5638(12) 0.057(6) Uani 1 1 d . U
H39A H 1.1207 0.0852 0.5507 0.086 Uiso 1 1 calc R U
H39B H 1.0955 0.0996 0.6024 0.086 Uiso 1 1 calc R U
H39C H 1.0936 0.1433 0.5575 0.086 Uiso 1 1 calc R U
C40 C 1.0023(15) 0.0244(11) 0.6093(11) 0.053(6) Uani 1 1 d . U
H40A H 1.0263 -0.0079 0.6039 0.080 Uiso 1 1 calc R U
H40B H 0.9624 0.0152 0.6224 0.080 Uiso 1 1 calc R U
H40C H 1.0341 0.0467 0.6359 0.080 Uiso 1 1 calc R U
C41 C 0.6604(13) 0.0972(10) 0.6844(10) 0.046(4) Uani 1 1 d . U
C42 C 0.6067(12) 0.1084(10) 0.6365(10) 0.041(4) Uani 1 1 d . U
C43 C 0.6238(12) 0.0784(9) 0.5947(9) 0.036(3) Uani 1 1 d . U
C44 C 0.6839(12) 0.0484(9) 0.6157(10) 0.039(3) Uani 1 1 d . U
C45 C 0.7073(13) 0.0618(10) 0.6728(10) 0.046(4) Uani 1 1 d . U
C46 C 0.6616(17) 0.1141(13) 0.7395(11) 0.065(7) Uani 1 1 d . U
H46A H 0.6362 0.0885 0.7552 0.078 Uiso 1 1 calc R U
H46B H 0.6396 0.1488 0.7380 0.078 Uiso 1 1 calc R U
H46C H 0.7096 0.1163 0.7619 0.078 Uiso 1 1 calc R U
C47 C 0.5473(12) 0.1418(10) 0.6351(10) 0.043(5) Uani 1 1 d . U
H47A H 0.5106 0.1205 0.6430 0.064 Uiso 1 1 calc R U
H47B H 0.5302 0.1576 0.5994 0.064 Uiso 1 1 calc R U
H47C H 0.5613 0.1696 0.6622 0.064 Uiso 1 1 calc R U
C48 C 0.5773(13) 0.0755(10) 0.5376(10) 0.045(5) Uani 1 1 d . U
H48A H 0.5415 0.0487 0.5355 0.067 Uiso 1 1 calc R U
H48B H 0.6049 0.0661 0.5132 0.067 Uiso 1 1 calc R U
H48C H 0.5553 0.1098 0.5273 0.067 Uiso 1 1 calc R U
C49 C 0.7138(15) 0.0063(11) 0.5882(12) 0.057(6) Uani 1 1 d . U
H49A H 0.6898 -0.0271 0.5896 0.086 Uiso 1 1 calc R U
H49B H 0.7632 0.0021 0.6066 0.086 Uiso 1 1 calc R U
H49C H 0.7080 0.0163 0.5506 0.086 Uiso 1 1 calc R U
C50 C 0.7631(13) 0.0348(12) 0.7136(11) 0.054(6) Uani 1 1 d . U
H50A H 0.7427 0.0100 0.7340 0.081 Uiso 1 1 calc R U
H50B H 0.7909 0.0609 0.7382 0.081 Uiso 1 1 calc R U
H50C H 0.7926 0.0155 0.6956 0.081 Uiso 1 1 calc R U
C51 C 0.7166(16) 0.3537(12) 0.5005(13) 0.066(4) Uani 1 1 d . U
C52 C 0.6475(14) 0.3458(12) 0.4597(12) 0.058(4) Uani 1 1 d . U
C53 C 0.6612(14) 0.3323(12) 0.4097(12) 0.060(4) Uani 1 1 d . U
C54 C 0.7351(15) 0.3401(13) 0.4202(13) 0.065(4) Uani 1 1 d . U
C55 C 0.7680(16) 0.3505(12) 0.4742(13) 0.066(4) Uani 1 1 d . U
C56 C 0.7168(19) 0.3710(14) 0.5560(14) 0.081(7) Uani 1 1 d . U
H56A H 0.6970 0.4064 0.5544 0.097 Uiso 1 1 calc R U
H56B H 0.7644 0.3713 0.5793 0.097 Uiso 1 1 calc R U
H56C H 0.6890 0.3464 0.5707 0.097 Uiso 1 1 calc R U
C57 C 0.5796(14) 0.3477(13) 0.4683(12) 0.066(7) Uani 1 1 d . U
H57A H 0.5559 0.3800 0.4522 0.099 Uiso 1 1 calc R U
H57B H 0.5841 0.3475 0.5070 0.099 Uiso 1 1 calc R U
H57C H 0.5527 0.3170 0.4514 0.099 Uiso 1 1 calc R U
C58 C 0.6109(14) 0.3244(13) 0.3581(11) 0.062(7) Uani 1 1 d . U
H58A H 0.5951 0.3587 0.3419 0.075 Uiso 1 1 calc R U
H58B H 0.5713 0.3046 0.3631 0.075 Uiso 1 1 calc R U
H58C H 0.6323 0.3046 0.3343 0.075 Uiso 1 1 calc R U
C59 C 0.7724(16) 0.3386(16) 0.3765(14) 0.081(8) Uani 1 1 d . U
H59A H 0.7598 0.3697 0.3534 0.121 Uiso 1 1 calc R U
H59B H 0.7588 0.3067 0.3547 0.121 Uiso 1 1 calc R U
H59C H 0.8225 0.3383 0.3930 0.121 Uiso 1 1 calc R U
C60 C 0.8412(16) 0.3658(14) 0.5012(14) 0.081(8) Uani 1 1 d . U
H60A H 0.8477 0.4032 0.4950 0.097 Uiso 1 1 calc R U
H60B H 0.8726 0.3448 0.4864 0.097 Uiso 1 1 calc R U
H60C H 0.8513 0.3592 0.5400 0.097 Uiso 1 1 calc R U

loop_
_atom_site_aniso_label
_atom_site_aniso_U_11
_atom_site_aniso_U_22
_atom_site_aniso_U_33
_atom_site_aniso_U_23
_atom_site_aniso_U_13
_atom_site_aniso_U_12
Sm1 0.0289(6) 0.0384(6) 0.0353(6) 0.0116(5) 0.0084(5) 0.0035(5)
Sm2 0.0383(6) 0.0279(6) 0.0274(5) 0.0023(4) 0.0120(5) 0.0022(5)
Sm3 0.0272(5) 0.0374(6) 0.0251(5) 0.0054(5) 0.0024(4) -0.0010(5)
Sm4 0.0271(5) 0.0326(6) 0.0240(5) 0.0005(4) 0.0062(4) -0.0014(4)
Sm5 0.0278(6) 0.0350(6) 0.0286(6) 0.0028(5) 0.0056(4) -0.0018(5)
Sm6 0.0275(6) 0.0558(8) 0.0346(6) 0.0172(6) -0.0013(5) -0.0034(5)
I1 0.0387(8) 0.0446(9) 0.0305(7) 0.0108(6) 0.0115(6) 0.0040(7)
I2 0.0333(7) 0.0382(8) 0.0258(7) 0.0065(6) 0.0056(6) 0.0040(6)
I3 0.0348(8) 0.0539(10) 0.0525(10) 0.0213(8) 0.0159(7) 0.0079(7)
I4 0.0407(8) 0.0368(8) 0.0289(7) 0.0017(6) 0.0006(6) -0.0080(6)
I5 0.0323(7) 0.0304(7) 0.0300(7) -0.0004(6) 0.0075(6) -0.0013(6)
I6 0.0554(11) 0.0694(12) 0.0458(10) -0.0189(9) 0.0211(8) -0.0138(9)
I7 0.0309(7) 0.0370(8) 0.0247(7) 0.0047(6) 0.0062(5) 0.0016(6)
I8 0.0288(7) 0.0584(10) 0.0438(9) 0.0142(8) 0.0071(6) 0.0100(7)
I9 0.0315(8) 0.0757(12) 0.0339(8) 0.0225(8) 0.0073(6) -0.0010(8)
I10 0.0295(7) 0.0464(9) 0.0292(7) -0.0008(6) 0.0066(6) -0.0070(6)
I11 0.0294(7) 0.0332(7) 0.0299(7) 0.0033(6) 0.0018(6) 0.0016(6)
I12 0.0700(12) 0.0586(11) 0.0545(11) -0.0206(9) 0.0343(10) -0.0199(9)
O1 0.041(7) 0.063(7) 0.042(6) 0.010(5) -0.004(5) 0.007(5)
O2 0.038(6) 0.040(6) 0.039(6) 0.006(4) 0.019(5) 0.008(4)
O3 0.021(5) 0.043(5) 0.025(5) 0.005(4) 0.000(4) 0.001(4)
O4 0.050(7) 0.075(8) 0.043(6) 0.011(5) -0.002(5) -0.007(6)
C1 0.051(7) 0.041(8) 0.056(6) 0.015(5) 0.020(5) 0.009(5)
C2 0.048(6) 0.045(8) 0.052(7) 0.021(5) 0.018(5) 0.009(5)
C1S 0.053(9) 0.14(2) 0.066(12) -0.029(13) 0.008(8) -0.025(11)
C3 0.043(6) 0.041(8) 0.052(6) 0.024(5) 0.016(5) 0.009(5)
C2S 0.12(2) 0.17(2) 0.109(16) -0.069(15) 0.048(15) -0.058(16)
C4 0.043(6) 0.044(8) 0.053(6) 0.017(5) 0.018(5) 0.009(5)
C3S 0.059(13) 0.21(3) 0.084(11) -0.048(12) 0.011(8) -0.035(16)
C5 0.047(6) 0.050(8) 0.054(6) 0.011(5) 0.018(5) 0.003(5)
C4S 0.054(11) 0.12(2) 0.046(8) -0.008(10) -0.001(8) -0.005(12)
C6 0.062(14) 0.049(13) 0.056(8) 0.011(7) 0.020(7) 0.014(11)
C5S 0.067(12) 0.052(9) 0.038(8) 0.003(7) 0.016(7) -0.015(9)
C7 0.054(8) 0.066(16) 0.088(16) 0.039(12) 0.032(8) 0.019(8)
C6S 0.063(11) 0.073(13) 0.034(8) -0.010(8) 0.022(8) -0.018(10)
C8 0.058(11) 0.087(18) 0.055(8) 0.034(8) 0.009(7) 0.004(11)
C7S 0.066(14) 0.090(12) 0.043(8) -0.003(7) 0.028(8) -0.010(10)
C9 0.046(11) 0.043(13) 0.053(9) 0.018(9) 0.018(9) 0.008(9)
C8S 0.036(10) 0.089(11) 0.041(7) 0.008(6) 0.017(6) -0.001(8)
C10 0.054(8) 0.055(14) 0.057(12) 0.011(10) 0.014(7) -0.001(7)
C9S 0.081(16) 0.066(9) 0.028(7) -0.008(6) 0.020(8) -0.039(10)
C11 0.081(8) 0.040(8) 0.051(7) 0.000(5) 0.036(5) 0.013(6)
C10S 0.083(19) 0.058(8) 0.028(8) -0.001(6) 0.013(9) -0.027(9)
C12 0.071(7) 0.043(8) 0.058(7) 0.006(5) 0.036(5) 0.008(5)
C11S 0.057(15) 0.054(9) 0.025(7) -0.001(6) 0.008(8) -0.012(8)
C13 0.061(7) 0.033(7) 0.045(6) -0.001(5) 0.031(5) 0.014(5)
C12S 0.010(8) 0.054(8) 0.020(6) 0.003(5) 0.003(5) -0.009(6)
C14 0.069(7) 0.038(6) 0.050(7) 0.003(5) 0.024(5) 0.006(5)
C13S 0.064(13) 0.14(2) 0.057(11) -0.018(13) 0.011(10) -0.022(14)
C15 0.079(8) 0.041(7) 0.045(6) 0.001(5) 0.030(5) 0.010(5)
C14S 0.104(19) 0.20(3) 0.12(2) -0.08(2) 0.051(18) -0.07(2)
C16 0.116(18) 0.057(13) 0.077(12) 0.014(10) 0.066(13) 0.023(12)
C15S 0.085(14) 0.21(4) 0.090(16) -0.07(2) 0.028(11) -0.064(18)
C17 0.072(8) 0.10(2) 0.087(17) 0.037(14) 0.034(8) 0.005(8)
C16S 0.062(10) 0.10(2) 0.063(12) -0.018(13) 0.011(9) -0.029(12)
C18 0.054(11) 0.042(11) 0.055(8) 0.006(7) 0.034(7) 0.015(9)
C19 0.072(11) 0.040(9) 0.058(13) 0.005(9) 0.020(10) 0.005(8)
C20 0.106(13) 0.086(18) 0.054(9) 0.004(9) 0.014(9) 0.000(12)
C17S 0.24(3) 0.08(3) 0.086(18) -0.015(16) -0.035(17) 0.02(2)
C18S 0.25(3) 0.09(3) 0.085(17) -0.018(17) -0.033(18) 0.03(2)
C19S 0.25(3) 0.06(2) 0.087(17) 0.002(14) -0.032(18) 0.04(2)
C20S 0.26(3) 0.06(2) 0.072(16) 0.019(13) -0.033(18) 0.032(19)
C21S 0.25(3) 0.07(2) 0.080(17) 0.004(16) -0.029(17) 0.02(2)
C22S 0.24(3) 0.07(2) 0.069(16) 0.005(14) -0.037(17) 0.02(2)
C21 0.035(6) 0.050(7) 0.040(6) 0.011(5) 0.003(5) -0.014(5)
C22 0.040(7) 0.053(7) 0.043(6) 0.008(5) 0.004(5) -0.010(5)
C23 0.042(7) 0.051(7) 0.041(6) 0.012(5) 0.001(5) -0.008(5)
C24 0.037(7) 0.051(8) 0.033(6) 0.012(5) 0.000(5) -0.010(5)
C23S 0.24(3) 0.17(5) 0.10(3) -0.04(3) -0.03(2) 0.01(2)
C25 0.037(6) 0.051(8) 0.037(6) 0.013(5) 0.004(5) -0.009(5)
C26 0.041(10) 0.077(16) 0.044(8) 0.005(8) 0.000(7) -0.009(9)
C27 0.066(14) 0.049(9) 0.052(11) 0.013(8) 0.022(10) -0.009(8)
C28 0.052(10) 0.070(13) 0.056(11) 0.020(10) -0.003(9) 0.001(10)
C29 0.090(17) 0.076(16) 0.040(7) 0.010(7) 0.017(8) -0.006(13)
C30 0.053(9) 0.080(14) 0.069(15) 0.023(11) 0.019(9) 0.010(10)
C31 0.042(6) 0.040(6) 0.043(6) -0.006(5) 0.019(5) 0.004(5)
C32 0.037(6) 0.047(7) 0.041(6) -0.004(5) 0.013(5) 0.001(5)
C33 0.035(6) 0.049(7) 0.037(6) -0.002(5) 0.013(4) 0.000(5)
C34 0.037(6) 0.046(7) 0.035(6) -0.006(5) 0.012(4) 0.007(5)
C35 0.043(6) 0.042(7) 0.042(6) -0.005(5) 0.015(5) 0.007(5)
C36 0.060(11) 0.056(10) 0.069(15) -0.010(9) 0.029(10) -0.012(9)
C37 0.036(9) 0.083(16) 0.037(7) -0.009(7) 0.019(6) -0.001(9)
C38 0.034(10) 0.054(11) 0.037(9) 0.002(8) 0.014(8) 0.007(8)
C39 0.038(7) 0.070(15) 0.058(12) -0.015(11) 0.005(7) 0.003(7)
C40 0.066(13) 0.051(11) 0.048(8) 0.002(8) 0.024(8) 0.019(10)
C41 0.046(7) 0.049(8) 0.047(6) 0.001(5) 0.016(5) -0.008(5)
C42 0.040(6) 0.041(7) 0.047(6) -0.004(5) 0.019(5) -0.005(5)
C43 0.032(6) 0.036(7) 0.043(6) -0.002(5) 0.014(5) -0.007(5)
C44 0.033(6) 0.038(6) 0.047(6) 0.006(5) 0.016(5) -0.005(5)
C45 0.043(7) 0.049(7) 0.047(6) 0.005(5) 0.013(5) -0.007(5)
C46 0.083(16) 0.069(15) 0.054(8) -0.008(8) 0.037(8) -0.036(12)
C47 0.041(8) 0.040(10) 0.054(12) -0.009(9) 0.025(8) -0.008(7)
C48 0.044(10) 0.039(12) 0.049(7) -0.006(7) 0.009(6) -0.005(8)
C49 0.058(13) 0.047(9) 0.072(13) -0.002(9) 0.028(11) 0.001(9)
C50 0.041(9) 0.065(13) 0.060(10) 0.023(9) 0.019(7) -0.006(8)
C51 0.053(7) 0.061(9) 0.071(7) 0.023(6) -0.003(6) 0.005(6)
C52 0.046(7) 0.064(9) 0.058(7) 0.028(6) 0.003(5) 0.006(5)
C53 0.046(7) 0.068(9) 0.059(7) 0.029(6) 0.003(5) 0.004(6)
C54 0.043(7) 0.071(9) 0.072(7) 0.029(6) 0.003(5) 0.002(6)
C55 0.051(7) 0.062(9) 0.074(7) 0.027(6) -0.001(5) 0.000(5)
C56 0.090(18) 0.067(15) 0.074(9) 0.021(8) 0.003(9) 0.011(13)
C57 0.048(8) 0.085(18) 0.058(13) 0.039(12) 0.003(8) 0.015(8)
C58 0.039(10) 0.091(18) 0.055(8) 0.031(8) 0.010(7) 0.002(10)
C59 0.053(13) 0.11(2) 0.078(11) 0.040(11) 0.010(10) 0.015(12)
C60 0.054(9) 0.086(18) 0.087(15) 0.035(12) -0.007(8) -0.010(9)

loop_
_atom_type_symbol
_atom_type_description
_atom_type_scat_dispersion_real
_atom_type_scat_dispersion_imag
_atom_type_scat_source
C C 0.0033 0.0016 'International Tables Vol C Tables 4.2.6.8 and 6.1.1.4'
H H 0.0000 0.0000 'International Tables Vol C Tables 4.2.6.8 and 6.1.1.4'
O O 0.0106 0.0060 'International Tables Vol C Tables 4.2.6.8 and 6.1.1.4'
I I -0.4742 1.8119 'International Tables Vol C Tables 4.2.6.8 and 6.1.1.4'
Sm Sm -0.1638 3.4418 'International Tables Vol C Tables 4.2.6.8 and 6.1.1.4'

loop_
_geom_angle_atom_site_label_1
_geom_angle_atom_site_label_2
_geom_angle_atom_site_label_3
_geom_angle
O1 Sm1 C4 94.7(7)
O1 Sm1 C2 96.3(7)
C4 Sm1 C2 51.3(8)
O1 Sm1 C3 77.6(7)
C4 Sm1 C3 31.2(7)
C2 Sm1 C3 31.3(8)
O1 Sm1 C1 125.7(7)
C4 Sm1 C1 51.2(8)
C2 Sm1 C1 30.2(8)
C3 Sm1 C1 51.1(8)
O1 Sm1 C5 124.2(7)
C4 Sm1 C5 30.2(8)
C2 Sm1 C5 49.3(8)
C3 Sm1 C5 49.9(8)
C1 Sm1 C5 30.1(8)
O1 Sm1 I5 149.2(4)
C4 Sm1 I5 109.9(6)
C2 Sm1 I5 113.5(6)
C3 Sm1 I5 132.7(6)
C1 Sm1 I5 84.9(6)
C5 Sm1 I5 83.6(6)
O1 Sm1 I3 96.6(4)
C4 Sm1 I3 130.3(6)
C2 Sm1 I3 79.4(5)
C3 Sm1 I3 106.3(5)
C1 Sm1 I3 83.9(6)
C5 Sm1 I3 113.4(6)
I5 Sm1 I3 81.76(5)
O1 Sm1 I1 86.5(4)
C4 Sm1 I1 80.1(5)
C2 Sm1 I1 131.4(5)
C3 Sm1 I1 104.8(5)
C1 Sm1 I1 119.4(6)
C5 Sm1 I1 89.6(6)
I5 Sm1 I1 80.01(5)
I3 Sm1 I1 148.69(6)
O1 Sm1 I4 74.9(4)
C4 Sm1 I4 154.9(6)
C2 Sm1 I4 150.9(6)
C3 Sm1 I4 152.3(6)
C1 Sm1 I4 152.1(6)
C5 Sm1 I4 156.2(6)
I5 Sm1 I4 75.03(4)
I3 Sm1 I4 74.31(5)
I1 Sm1 I4 76.50(5)
O2 Sm2 C12 77.1(8)
O2 Sm2 C15 123.6(7)
C12 Sm2 C15 50.5(9)
O2 Sm2 C13 97.1(7)
C12 Sm2 C13 32.2(8)
C15 Sm2 C13 50.3(8)
O2 Sm2 C11 93.5(8)
C12 Sm2 C11 31.6(9)
C15 Sm2 C11 30.6(9)
C13 Sm2 C11 52.4(8)
O2 Sm2 C14 125.0(7)
C12 Sm2 C14 49.0(9)
C15 Sm2 C14 26.5(8)
C13 Sm2 C14 30.7(8)
C11 Sm2 C14 47.5(8)
O2 Sm2 I2 99.1(3)
C12 Sm2 I2 105.9(6)
C15 Sm2 I2 112.9(6)
C13 Sm2 I2 78.1(5)
C11 Sm2 I2 130.1(6)
C14 Sm2 I2 87.4(5)
O2 Sm2 I1 86.0(3)
C12 Sm2 I1 105.9(6)
C15 Sm2 I1 89.1(6)
C13 Sm2 I1 132.8(5)
C11 Sm2 I1 80.4(6)
C14 Sm2 I1 115.5(6)
I2 Sm2 I1 148.13(5)
O2 Sm2 I4 149.4(4)
C12 Sm2 I4 132.6(7)
C15 Sm2 I4 83.1(7)
C13 Sm2 I4 112.7(6)
C11 Sm2 I4 109.9(7)
C14 Sm2 I4 85.6(6)
I2 Sm2 I4 80.99(4)
I1 Sm2 I4 79.10(5)
O2 Sm2 I5 75.4(3)
C12 Sm2 I5 152.1(7)
C15 Sm2 I5 156.1(7)
C13 Sm2 I5 149.4(5)
C11 Sm2 I5 155.4(6)
C14 Sm2 I5 155.0(6)
I2 Sm2 I5 73.99(4)
I1 Sm2 I5 77.01(4)
I4 Sm2 I5 75.23(4)
C21 Sm3 C22 32.4(8)
C21 Sm3 C25 30.5(8)
C22 Sm3 C25 51.0(8)
C21 Sm3 C24 50.0(7)
C22 Sm3 C24 49.8(8)
C25 Sm3 C24 29.6(7)
C21 Sm3 C23 50.7(7)
C22 Sm3 C23 29.3(8)
C25 Sm3 C23 50.0(8)
C24 Sm3 C23 30.5(8)
C21 Sm3 I6 125.3(6)
C22 Sm3 I6 127.6(6)
C25 Sm3 I6 94.9(6)
C24 Sm3 I6 80.5(5)
C23 Sm3 I6 99.0(6)
C21 Sm3 I2 115.1(6)
C22 Sm3 I2 83.7(6)
C25 Sm3 I2 129.9(6)
C24 Sm3 I2 106.6(5)
C23 Sm3 I2 80.2(6)
I6 Sm3 I2 98.27(5)
C21 Sm3 I3 83.5(5)
C22 Sm3 I3 114.7(5)
C25 Sm3 I3 81.4(5)
C24 Sm3 I3 107.8(5)
C23 Sm3 I3 130.5(5)
I6 Sm3 I3 93.06(6)
I2 Sm3 I3 145.08(5)
C21 Sm3 I4 81.0(5)
C22 Sm3 I4 81.9(6)
C25 Sm3 I4 109.6(5)
C24 Sm3 I4 129.0(5)
C23 Sm3 I4 109.6(6)
I6 Sm3 I4 150.20(6)
I2 Sm3 I4 79.12(5)
I3 Sm3 I4 74.87(5)
C21 Sm3 I5 150.8(5)
C22 Sm3 I5 148.2(6)
C25 Sm3 I5 157.1(6)
C24 Sm3 I5 158.1(5)
C23 Sm3 I5 152.1(5)
I6 Sm3 I5 78.00(5)
I2 Sm3 I5 72.97(4)
I3 Sm3 I5 77.33(4)
I4 Sm3 I5 72.84(4)
O3 Sm4 C33 90.2(6)
O3 Sm4 C32 121.2(6)
C33 Sm4 C32 31.1(7)
O3 Sm4 C34 77.8(6)
C33 Sm4 C34 30.6(7)
C32 Sm4 C34 50.5(7)
O3 Sm4 C35 98.3(6)
C33 Sm4 C35 50.3(7)
C32 Sm4 C35 50.5(7)
C34 Sm4 C35 29.7(7)
O3 Sm4 C31 126.8(6)
C33 Sm4 C31 51.6(7)
C32 Sm4 C31 31.7(7)
C34 Sm4 C31 50.1(7)
C35 Sm4 C31 30.0(7)
O3 Sm4 I7 98.7(3)
C33 Sm4 I7 130.8(5)
C32 Sm4 I7 117.7(5)
C34 Sm4 I7 104.6(5)
C35 Sm4 I7 80.5(5)
C31 Sm4 I7 86.4(5)
O3 Sm4 I9 87.6(3)
C33 Sm4 I9 80.6(5)
C32 Sm4 I9 84.4(5)
C34 Sm4 I9 107.8(5)
C35 Sm4 I9 130.3(5)
C31 Sm4 I9 115.1(5)
I7 Sm4 I9 147.56(6)
O3 Sm4 I10 149.5(3)
C33 Sm4 I10 113.3(5)
C32 Sm4 I10 84.3(5)
C34 Sm4 I10 132.1(5)
C35 Sm4 I10 111.6(5)
C31 Sm4 I10 83.7(5)
I7 Sm4 I10 80.87(4)
I9 Sm4 I10 78.02(5)
O3 Sm4 I11 76.2(3)
C33 Sm4 I11 153.9(5)
C32 Sm4 I11 153.9(5)
C34 Sm4 I11 153.4(5)
C35 Sm4 I11 152.7(5)
C31 Sm4 I11 152.5(5)
I7 Sm4 I11 74.12(4)
I9 Sm4 I11 76.62(5)
I10 Sm4 I11 74.36(4)
C45 Sm5 C43 50.1(7)
C45 Sm5 C41 30.0(8)
C43 Sm5 C41 49.9(7)
C45 Sm5 C44 31.4(7)
C43 Sm5 C44 30.0(7)
C41 Sm5 C44 50.6(8)
C45 Sm5 C42 50.2(8)
C43 Sm5 C42 30.6(7)
C41 Sm5 C42 30.4(7)
C44 Sm5 C42 50.7(7)
C45 Sm5 I12 99.2(6)
C43 Sm5 I12 124.2(5)
C41 Sm5 I12 80.0(6)
C44 Sm5 I12 129.2(5)
C42 Sm5 I12 93.7(5)
C45 Sm5 I7 80.6(6)
C43 Sm5 I7 115.8(5)
C41 Sm5 I7 106.0(6)
C44 Sm5 I7 86.2(5)
C42 Sm5 I7 130.7(5)
I12 Sm5 I7 98.58(6)
C45 Sm5 I8 131.3(6)
C43 Sm5 I8 85.0(5)
C41 Sm5 I8 109.1(6)
C44 Sm5 I8 113.4(5)
C42 Sm5 I8 81.9(5)
I12 Sm5 I8 91.16(6)
I7 Sm5 I8 144.71(5)
C45 Sm5 I10 110.3(6)
C43 Sm5 I10 82.5(5)
C41 Sm5 I10 130.1(6)
C44 Sm5 I10 81.2(5)
C42 Sm5 I10 110.9(5)
I12 Sm5 I10 149.53(6)
I7 Sm5 I10 79.23(4)
I8 Sm5 I10 75.50(5)
C45 Sm5 I11 152.3(6)
C43 Sm5 I11 151.4(5)
C41 Sm5 I11 157.6(6)
C44 Sm5 I11 148.5(5)
C42 Sm5 I11 156.5(5)
I12 Sm5 I11 78.19(5)
I7 Sm5 I11 72.70(4)
I8 Sm5 I11 76.32(4)
I10 Sm5 I11 72.13(4)
O4 Sm6 C55 123.1(8)
O4 Sm6 C51 127.7(8)
C55 Sm6 C51 30.2(10)
O4 Sm6 C54 92.9(8)
C55 Sm6 C54 30.2(9)
C51 Sm6 C54 49.2(11)
O4 Sm6 C53 76.6(8)
C55 Sm6 C53 52.4(9)
C51 Sm6 C53 52.2(10)
C54 Sm6 C53 31.1(8)
O4 Sm6 C52 97.3(8)
C55 Sm6 C52 51.1(9)
C51 Sm6 C52 32.0(8)
C54 Sm6 C52 49.0(9)
C53 Sm6 C52 30.3(9)
O4 Sm6 I8 95.1(4)
C55 Sm6 I8 118.4(8)
C51 Sm6 I8 88.5(7)
C54 Sm6 I8 129.5(7)
C53 Sm6 I8 104.2(7)
C52 Sm6 I8 80.6(6)
O4 Sm6 I11 148.4(5)
C55 Sm6 I11 85.1(6)
C51 Sm6 I11 83.7(6)
C54 Sm6 I11 113.8(7)
C53 Sm6 I11 134.9(7)
C52 Sm6 I11 112.8(6)
I8 Sm6 I11 81.14(5)
O4 Sm6 I9 88.7(4)
C55 Sm6 I9 84.8(7)
C51 Sm6 I9 113.9(7)
C54 Sm6 I9 81.7(7)
C53 Sm6 I9 107.5(7)
C52 Sm6 I9 130.4(6)
I8 Sm6 I9 148.04(6)
I11 Sm6 I9 79.23(5)
O4 Sm6 I10 74.0(5)
C55 Sm6 I10 153.9(6)
C51 Sm6 I10 154.5(7)
C54 Sm6 I10 153.8(8)
C53 Sm6 I10 150.4(7)
C52 Sm6 I10 153.2(6)
I8 Sm6 I10 75.12(5)
I11 Sm6 I10 74.71(4)
I9 Sm6 I10 75.52(5)
Sm1 I1 Sm2 89.86(5)
Sm2 I2 Sm3 92.48(5)
Sm1 I3 Sm3 92.29(5)
Sm2 I4 Sm3 89.55(4)
Sm2 I4 Sm1 86.08(4)
Sm3 I4 Sm1 86.44(5)
Sm1 I5 Sm2 87.51(4)
Sm1 I5 Sm3 88.57(4)
Sm2 I5 Sm3 85.49(4)
Sm4 I7 Sm5 93.00(4)
Sm6 I8 Sm5 92.68(5)
Sm4 I9 Sm6 90.91(5)
Sm4 I10 Sm5 90.02(4)
Sm4 I10 Sm6 87.14(5)
Sm5 I10 Sm6 87.25(5)
Sm6 I11 Sm4 88.27(5)
Sm6 I11 Sm5 88.32(4)
Sm4 I11 Sm5 85.36(4)
C4S O1 C1S 106.7(18)
C4S O1 Sm1 128.7(13)
C1S O1 Sm1 124.5(14)
C8S O2 C5S 112.2(16)
C8S O2 Sm2 117.4(12)
C5S O2 Sm2 129.0(11)
C12S O3 C9S 106.7(14)
C12S O3 Sm4 123.0(10)
C9S O3 Sm4 129.5(11)
C16S O4 C13S 105(2)
C16S O4 Sm6 123.1(14)
C13S O4 Sm6 130.9(15)
C2 C1 C5 107(2)
C2 C1 C6 128(2)
C5 C1 C6 125(3)
C2 C1 Sm1 74.5(16)
C5 C1 Sm1 75.4(16)
C6 C1 Sm1 120.7(17)
C1 C2 C3 109(2)
C1 C2 C7 130(3)
C3 C2 C7 121(2)
C1 C2 Sm1 75.4(15)
C3 C2 Sm1 74.6(14)
C7 C2 Sm1 121.4(18)
O1 C1S C2S 104(2)
C4 C3 C2 106(2)
C4 C3 C8 126(2)
C2 C3 C8 128(2)
C4 C3 Sm1 73.0(13)
C2 C3 Sm1 74.1(13)
C8 C3 Sm1 121.5(19)
C1S C2S C3S 86.6(10)
C5 C4 C3 107(2)
C5 C4 C9 128(2)
C3 C4 C9 123(2)
C5 C4 Sm1 77.0(15)
C3 C4 Sm1 75.8(14)
C9 C4 Sm1 126.1(17)
C4S C3S C2S 105(3)
C4 C5 C1 111(2)
C4 C5 C10 123(2)
C1 C5 C10 126(3)
C4 C5 Sm1 72.8(15)
C1 C5 Sm1 74.4(16)
C10 C5 Sm1 120.5(18)
O1 C4S C3S 97.2(18)
O2 C5S C6S 103.7(16)
C7S C6S C5S 99.0(19)
C6S C7S C8S 104.7(19)
O2 C8S C7S 99.3(17)
O3 C9S C10S 104.7(15)
C15 C11 C12 104(2)
C15 C11 C16 137(3)
C12 C11 C16 119(3)
C15 C11 Sm2 72.4(15)
C12 C11 Sm2 71.9(14)
C16 C11 Sm2 119.1(17)
C9S C10S C11S 107.7(16)
C11 C12 C17 124(3)
C11 C12 C13 108(3)
C17 C12 C13 125(3)
C11 C12 Sm2 76.5(15)
C17 C12 Sm2 129(2)
C13 C12 Sm2 75.1(14)
C12S C11S C10S 104.0(15)
C14 C13 C12 101(2)
C14 C13 C18 134(2)
C12 C13 C18 124(2)
C14 C13 Sm2 78.2(14)
C12 C13 Sm2 72.7(14)
C18 C13 Sm2 123.4(15)
O3 C12S C11S 105.8(14)
C15 C14 C13 114(3)
C15 C14 C19 127(3)
C13 C14 C19 118(2)
C15 C14 Sm2 71.2(17)
C13 C14 Sm2 71.0(14)
C19 C14 Sm2 116.4(17)
O4 C13S C14S 116(3)
C14 C15 C11 112(3)
C14 C15 C20 131(3)
C11 C15 C20 116(3)
C14 C15 Sm2 82.2(18)
C11 C15 Sm2 77.0(16)
C20 C15 Sm2 120(2)
C13S C14S C15S 92(3)
C16S C15S C14S 113(3)
O4 C16S C15S 103(2)
C18S C17S C22S 120.0
C18S C17S C23S 120.00(6)
C22S C17S C23S 120.00(6)
C17S C18S C19S 120.0
C20S C19S C18S 120.0
C19S C20S C21S 120.0
C20S C21S C22S 120.0
C21S C22S C17S 120.0
C25 C21 C22 106(2)
C25 C21 C26 124(2)
C22 C21 C26 129(3)
C25 C21 Sm3 75.8(14)
C22 C21 Sm3 74.4(13)
C26 C21 Sm3 125.2(17)
C23 C22 C27 126(3)
C23 C22 C21 108(2)
C27 C22 C21 124(2)
C23 C22 Sm3 77.5(16)
C27 C22 Sm3 125.6(17)
C21 C22 Sm3 73.2(14)
C22 C23 C24 108(2)
C22 C23 C28 127(3)
C24 C23 C28 124(2)
C22 C23 Sm3 73.2(15)
C24 C23 Sm3 73.7(14)
C28 C23 Sm3 120.9(18)
C25 C24 C23 109(2)
C25 C24 C29 125(3)
C23 C24 C29 125(2)
C25 C24 Sm3 74.6(14)
C23 C24 Sm3 75.8(14)
C29 C24 Sm3 127.4(18)
C24 C25 C21 109(2)
C24 C25 C30 124(3)
C21 C25 C30 127(2)
C24 C25 Sm3 75.8(14)
C21 C25 Sm3 73.7(14)
C30 C25 Sm3 123.3(18)
C35 C31 C32 106(2)
C35 C31 C36 130(2)
C32 C31 C36 124(2)
C35 C31 Sm4 74.8(14)
C32 C31 Sm4 73.1(13)
C36 C31 Sm4 121.7(17)
C33 C32 C37 124(2)
C33 C32 C31 107(2)
C37 C32 C31 128(2)
C33 C32 Sm4 74.1(14)
C37 C32 Sm4 121.9(17)
C31 C32 Sm4 75.2(13)
C34 C33 C32 107(2)
C34 C33 C38 124(2)
C32 C33 C38 128(2)
C34 C33 Sm4 75.4(13)
C32 C33 Sm4 74.8(13)
C38 C33 Sm4 123.8(16)
C35 C34 C33 109(2)
C35 C34 C39 121(2)
C33 C34 C39 129(2)
C35 C34 Sm4 75.7(14)
C33 C34 Sm4 74.0(13)
C39 C34 Sm4 120.9(16)
C34 C35 C31 110(2)
C34 C35 C40 128(2)
C31 C35 C40 121(2)
C34 C35 Sm4 74.6(14)
C31 C35 Sm4 75.2(14)
C40 C35 Sm4 124.2(16)
C45 C41 C42 110(2)
C45 C41 C46 124(3)
C42 C41 C46 126(3)
C45 C41 Sm5 73.9(15)
C42 C41 Sm5 76.4(14)
C46 C41 Sm5 123.1(17)
C41 C42 C43 105(2)
C41 C42 C47 124(2)
C43 C42 C47 131(2)
C41 C42 Sm5 73.3(14)
C43 C42 Sm5 72.9(13)
C47 C42 Sm5 120.9(16)
C44 C43 C42 111(2)
C44 C43 C48 126(2)
C42 C43 C48 123(2)
C44 C43 Sm5 75.6(13)
C42 C43 Sm5 76.5(13)
C48 C43 Sm5 120.7(15)
C43 C44 C45 106(2)
C43 C44 C49 128(2)
C45 C44 C49 126(2)
C43 C44 Sm5 74.4(13)
C45 C44 Sm5 73.0(14)
C49 C44 Sm5 123.2(16)
C41 C45 C44 109(2)
C41 C45 C50 125(2)
C44 C45 C50 126(2)
C41 C45 Sm5 76.1(15)
C44 C45 Sm5 75.7(14)
C50 C45 Sm5 123.6(17)
C55 C51 C56 133(3)
C55 C51 C52 108(3)
C56 C51 C52 118(3)
C55 C51 Sm6 75(2)
C56 C51 Sm6 122(2)
C52 C51 Sm6 78.1(18)
C53 C52 C57 125(3)
C53 C52 C51 107(3)
C57 C52 C51 128(3)
C53 C52 Sm6 72.1(17)
C57 C52 Sm6 120(2)
C51 C52 Sm6 69.9(16)
C52 C53 C58 127(3)
C52 C53 C54 104(3)
C58 C53 C54 128(3)
C52 C53 Sm6 77.6(15)
C58 C53 Sm6 123(2)
C54 C53 Sm6 73.8(16)
C55 C54 C53 113(3)
C55 C54 C59 124(3)
C53 C54 C59 123(3)
C55 C54 Sm6 73.7(17)
C53 C54 Sm6 75.1(16)
C59 C54 Sm6 120(2)
C51 C55 C54 107(3)
C51 C55 C60 122(3)
C54 C55 C60 131(3)
C51 C55 Sm6 75.2(19)
C54 C55 Sm6 76.1(19)
C60 C55 Sm6 122(2)

loop_
_geom_bond_atom_site_label_1
_geom_bond_atom_site_label_2
_geom_bond_distance
Sm1 O1 2.409(16)
Sm1 C4 2.66(2)
Sm1 C2 2.69(3)
Sm1 C3 2.70(2)
Sm1 C1 2.70(3)
Sm1 C5 2.71(3)
Sm1 I5 3.1446(18)
Sm1 I3 3.1477(19)
Sm1 I1 3.1608(19)
Sm1 I4 3.3762(19)
Sm2 O2 2.404(15)
Sm2 C12 2.63(3)
Sm2 C15 2.64(3)
Sm2 C13 2.67(2)
Sm2 C11 2.70(2)
Sm2 C14 2.76(3)
Sm2 I2 3.1565(17)
Sm2 I1 3.1799(18)
Sm2 I4 3.1816(19)
Sm2 I5 3.3280(18)
Sm3 C21 2.66(2)
Sm3 C22 2.68(3)
Sm3 C25 2.69(2)
Sm3 C24 2.70(2)
Sm3 C23 2.73(3)
Sm3 I6 3.027(2)
Sm3 I2 3.1629(18)
Sm3 I3 3.1903(19)
Sm3 I4 3.2975(19)
Sm3 I5 3.3962(18)
Sm4 O3 2.407(13)
Sm4 C33 2.66(2)
Sm4 C32 2.67(2)
Sm4 C34 2.68(2)
Sm4 C35 2.69(2)
Sm4 C31 2.69(2)
Sm4 I7 3.1531(17)
Sm4 I9 3.1664(19)
Sm4 I10 3.1996(18)
Sm4 I11 3.3413(18)
Sm5 C45 2.68(3)
Sm5 C43 2.70(2)
Sm5 C41 2.71(2)
Sm5 C44 2.72(2)
Sm5 C42 2.75(2)
Sm5 I12 3.010(2)
Sm5 I7 3.1728(18)
Sm5 I8 3.1948(19)
Sm5 I10 3.2875(18)
Sm5 I11 3.4266(18)
Sm6 O4 2.406(17)
Sm6 C55 2.66(3)
Sm6 C51 2.67(3)
Sm6 C54 2.69(3)
Sm6 C53 2.71(3)
Sm6 C52 2.78(3)
Sm6 I8 3.145(2)
Sm6 I11 3.1514(18)
Sm6 I9 3.180(2)
Sm6 I10 3.360(2)
O1 C4S 1.439(5)
O1 C1S 1.440(5)
O2 C8S 1.442(5)
O2 C5S 1.443(5)
O3 C12S 1.438(5)
O3 C9S 1.440(5)
O4 C16S 1.440(5)
O4 C13S 1.440(5)
C1 C2 1.40(4)
C1 C5 1.41(4)
C1 C6 1.50(4)
C2 C3 1.45(4)
C2 C7 1.51(4)
C1S C2S 1.490(5)
C3 C4 1.44(3)
C3 C8 1.53(4)
C2S C3S 1.490(5)
C4 C5 1.40(4)
C4 C9 1.52(3)
C3S C4S 1.488(5)
C5 C10 1.51(4)
C5S C6S 1.491(5)
C6S C7S 1.491(5)
C7S C8S 1.491(5)
C9S C10S 1.490(5)
C11 C15 1.41(4)
C11 C12 1.45(4)
C11 C16 1.56(4)
C10S C11S 1.491(5)
C12 C17 1.47(4)
C12 C13 1.47(4)
C11S C12S 1.491(5)
C13 C14 1.44(4)
C13 C18 1.54(3)
C14 C15 1.24(4)
C14 C19 1.52(4)
C13S C14S 1.489(5)
C15 C20 1.54(4)
C14S C15S 1.491(5)
C15S C16S 1.490(5)
C17S C18S 1.3900
C17S C22S 1.3900
C17S C23S 1.4917
C18S C19S 1.3900
C19S C20S 1.3900
C20S C21S 1.3900
C21S C22S 1.3900
C21 C25 1.41(4)
C21 C22 1.49(4)
C21 C26 1.50(3)
C22 C23 1.37(4)
C22 C27 1.47(4)
C23 C24 1.43(4)
C23 C28 1.50(3)
C24 C25 1.38(3)
C24 C29 1.53(4)
C25 C30 1.52(4)
C31 C35 1.40(3)
C31 C32 1.47(3)
C31 C36 1.52(4)
C32 C33 1.43(3)
C32 C37 1.44(3)
C33 C34 1.41(3)
C33 C38 1.50(3)
C34 C35 1.38(3)
C34 C39 1.53(3)
C35 C40 1.53(3)
C41 C45 1.39(4)
C41 C42 1.43(4)
C41 C46 1.48(4)
C42 C43 1.44(3)
C42 C47 1.46(3)
C43 C44 1.40(3)
C43 C48 1.51(3)
C44 C45 1.46(3)
C44 C49 1.50(4)
C45 C50 1.48(4)
C51 C55 1.39(5)
C51 C56 1.50(5)
C51 C52 1.51(4)
C52 C53 1.44(4)
C52 C57 1.44(4)
C53 C58 1.45(4)
C53 C54 1.45(4)
C54 C55 1.39(4)
C54 C59 1.52(5)
C55 C60 1.49(4)

loop_
_geom_torsion_atom_site_label_1
_geom_torsion_atom_site_label_2
_geom_torsion_atom_site_label_3
_geom_torsion_atom_site_label_4
_geom_torsion
C5 C1 C2 C3 -1(3)
C6 C1 C2 C3 -175(2)
Sm1 C1 C2 C3 67.6(18)
C5 C1 C2 C7 172(3)
C6 C1 C2 C7 -2(5)
Sm1 C1 C2 C7 -119(3)
C5 C1 C2 Sm1 -69.1(19)
C6 C1 C2 Sm1 117(3)
C4S O1 C1S C2S -34(3)
Sm1 O1 C1S C2S 143(2)
C1 C2 C3 C4 -2(3)
C7 C2 C3 C4 -176(2)
Sm1 C2 C3 C4 66.4(17)
C1 C2 C3 C8 174(3)
C7 C2 C3 C8 0(4)
Sm1 C2 C3 C8 -118(3)
C1 C2 C3 Sm1 -68.1(18)
C7 C2 C3 Sm1 118(2)
O1 C1S C2S C3S 55(3)
C2 C3 C4 C5 4(3)
C8 C3 C4 C5 -172(3)
Sm1 C3 C4 C5 71.4(18)
C2 C3 C4 C9 169(2)
C8 C3 C4 C9 -7(4)
Sm1 C3 C4 C9 -124(2)
C2 C3 C4 Sm1 -67.2(17)
C8 C3 C4 Sm1 117(3)
C1S C2S C3S C4S -60(3)
C3 C4 C5 C1 -5(3)
C9 C4 C5 C1 -169(2)
Sm1 C4 C5 C1 65(2)
C3 C4 C5 C10 174(2)
C9 C4 C5 C10 10(4)
Sm1 C4 C5 C10 -116(3)
C3 C4 C5 Sm1 -70.6(17)
C9 C4 C5 Sm1 126(3)
C2 C1 C5 C4 4(3)
C6 C1 C5 C4 178(2)
Sm1 C1 C5 C4 -64(2)
C2 C1 C5 C10 -175(3)
C6 C1 C5 C10 -1(4)
Sm1 C1 C5 C10 117(3)
C2 C1 C5 Sm1 68.5(18)
C6 C1 C5 Sm1 -117(3)
C1S O1 C4S C3S -5(4)
Sm1 O1 C4S C3S 179(2)
C2S C3S C4S O1 43(4)
C8S O2 C5S C6S -12(3)
Sm2 O2 C5S C6S -177.8(15)
O2 C5S C6S C7S 35(3)
C5S C6S C7S C8S -46(3)
C5S O2 C8S C7S -16(3)
Sm2 O2 C8S C7S 151.4(15)
C6S C7S C8S O2 39(3)
C12S O3 C9S C10S -30(3)
Sm4 O3 C9S C10S 139.7(18)
O3 C9S C10S C11S 15(3)
C15 C11 C12 C17 -165(3)
C16 C11 C12 C17 15(4)
Sm2 C11 C12 C17 129(3)
C15 C11 C12 C13 -3(3)
C16 C11 C12 C13 177(2)
Sm2 C11 C12 C13 -69.0(17)
C15 C11 C12 Sm2 66.0(17)
C16 C11 C12 Sm2 -114(2)
C9S C10S C11S C12S 6(3)
C11 C12 C13 C14 -4(3)
C17 C12 C13 C14 158(3)
Sm2 C12 C13 C14 -74.0(16)
C11 C12 C13 C18 -171(2)
C17 C12 C13 C18 -9(4)
Sm2 C12 C13 C18 119(2)
C11 C12 C13 Sm2 70.0(18)
C17 C12 C13 Sm2 -128(3)
C9S O3 C12S C11S 34(2)
Sm4 O3 C12S C11S -136.4(15)
C10S C11S C12S O3 -24(2)
C12 C13 C14 C15 11(3)
C18 C13 C14 C15 176(2)
Sm2 C13 C14 C15 -58(2)
C12 C13 C14 C19 -180(2)
C18 C13 C14 C19 -15(4)
Sm2 C13 C14 C19 110(2)
C12 C13 C14 Sm2 69.6(15)
C18 C13 C14 Sm2 -125(3)
C16S O4 C13S C14S -13(4)
Sm6 O4 C13S C14S 155(3)
C13 C14 C15 C11 -14(3)
C19 C14 C15 C11 178(3)
Sm2 C14 C15 C11 -73(2)
C13 C14 C15 C20 -178(3)
C19 C14 C15 C20 15(5)
Sm2 C14 C15 C20 124(3)
C13 C14 C15 Sm2 58(2)
C19 C14 C15 Sm2 -109(3)
C12 C11 C15 C14 10(3)
C16 C11 C15 C14 -170(3)
Sm2 C11 C15 C14 76(2)
C12 C11 C15 C20 177(2)
C16 C11 C15 C20 -4(5)
Sm2 C11 C15 C20 -118(2)
C12 C11 C15 Sm2 -65.6(17)
C16 C11 C15 Sm2 114(3)
O4 C13S C14S C15S 27(5)
C13S C14S C15S C16S -33(5)
C13S O4 C16S C15S -9(4)
Sm6 O4 C16S C15S -178(3)
C14S C15S C16S O4 29(5)
C22S C17S C18S C19S 0.0
C23S C17S C18S C19S 180.00(9)
C17S C18S C19S C20S 0.0
C18S C19S C20S C21S 0.0
C19S C20S C21S C22S 0.0
C20S C21S C22S C17S 0.0
C18S C17S C22S C21S 0.0
C23S C17S C22S C21S 180.00(9)
C25 C21 C22 C23 -1(3)
C26 C21 C22 C23 167(2)
Sm3 C21 C22 C23 -70.6(18)
C25 C21 C22 C27 -168(2)
C26 C21 C22 C27 -1(4)
Sm3 C21 C22 C27 122(2)
C25 C21 C22 Sm3 69.9(16)
C26 C21 C22 Sm3 -123(3)
C27 C22 C23 C24 169(2)
C21 C22 C23 C24 2(3)
Sm3 C22 C23 C24 -66.0(18)
C27 C22 C23 C28 -9(4)
C21 C22 C23 C28 -176(2)
Sm3 C22 C23 C28 116(3)
C27 C22 C23 Sm3 -125(3)
C21 C22 C23 Sm3 67.6(17)
C22 C23 C24 C25 -2(3)
C28 C23 C24 C25 176(2)
Sm3 C23 C24 C25 -67.7(17)
C22 C23 C24 C29 -168(2)
C28 C23 C24 C29 9(4)
Sm3 C23 C24 C29 126(3)
C22 C23 C24 Sm3 65.6(18)
C28 C23 C24 Sm3 -117(3)
C23 C24 C25 C21 2(3)
C29 C24 C25 C21 168(2)
Sm3 C24 C25 C21 -66.8(17)
C23 C24 C25 C30 -171(2)
C29 C24 C25 C30 -4(4)
Sm3 C24 C25 C30 121(3)
C23 C24 C25 Sm3 68.5(18)
C29 C24 C25 Sm3 -125(3)
C22 C21 C25 C24 -1(3)
C26 C21 C25 C24 -169(2)
Sm3 C21 C25 C24 68.2(18)
C22 C21 C25 C30 172(2)
C26 C21 C25 C30 4(4)
Sm3 C21 C25 C30 -120(3)
C22 C21 C25 Sm3 -68.9(16)
C26 C21 C25 Sm3 123(2)
C35 C31 C32 C33 0(3)
C36 C31 C32 C33 -175(2)
Sm4 C31 C32 C33 67.7(17)
C35 C31 C32 C37 173(2)
C36 C31 C32 C37 -2(4)
Sm4 C31 C32 C37 -119(3)
C35 C31 C32 Sm4 -68.2(16)
C36 C31 C32 Sm4 117(2)
C37 C32 C33 C34 -173(2)
C31 C32 C33 C34 1(3)
Sm4 C32 C33 C34 69.1(17)
C37 C32 C33 C38 -3(4)
C31 C32 C33 C38 170(2)
Sm4 C32 C33 C38 -121(3)
C37 C32 C33 Sm4 118(2)
C31 C32 C33 Sm4 -68.4(16)
C32 C33 C34 C35 -1(3)
C38 C33 C34 C35 -171(2)
Sm4 C33 C34 C35 68.1(17)
C32 C33 C34 C39 174(2)
C38 C33 C34 C39 4(4)
Sm4 C33 C34 C39 -117(3)
C32 C33 C34 Sm4 -68.7(17)
C38 C33 C34 Sm4 121(2)
C33 C34 C35 C31 0(3)
C39 C34 C35 C31 -175(2)
Sm4 C34 C35 C31 67.3(17)
C33 C34 C35 C40 171(2)
C39 C34 C35 C40 -4(4)
Sm4 C34 C35 C40 -122(2)
C33 C34 C35 Sm4 -67.0(17)
C39 C34 C35 Sm4 118(2)
C32 C31 C35 C34 0(3)
C36 C31 C35 C34 174(2)
Sm4 C31 C35 C34 -66.9(18)
C32 C31 C35 C40 -172(2)
C36 C31 C35 C40 2(4)
Sm4 C31 C35 C40 121(2)
C32 C31 C35 Sm4 67.0(16)
C36 C31 C35 Sm4 -119(3)
C45 C41 C42 C43 -1(3)
C46 C41 C42 C43 -173(2)
Sm5 C41 C42 C43 66.3(16)
C45 C41 C42 C47 176(2)
C46 C41 C42 C47 5(4)
Sm5 C41 C42 C47 -116(2)
C45 C41 C42 Sm5 -67.1(18)
C46 C41 C42 Sm5 121(3)
C41 C42 C43 C44 2(3)
C47 C42 C43 C44 -175(2)
Sm5 C42 C43 C44 68.6(16)
C41 C42 C43 C48 175(2)
C47 C42 C43 C48 -2(4)
Sm5 C42 C43 C48 -118(2)
C41 C42 C43 Sm5 -66.6(16)
C47 C42 C43 Sm5 116(3)
C42 C43 C44 C45 -2(3)
C48 C43 C44 C45 -175(2)
Sm5 C43 C44 C45 66.8(16)
C42 C43 C44 C49 171(2)
C48 C43 C44 C49 -3(4)
Sm5 C43 C44 C49 -120(2)
C42 C43 C44 Sm5 -69.2(17)
C48 C43 C44 Sm5 118(2)
C42 C41 C45 C44 -1(3)
C46 C41 C45 C44 171(2)
Sm5 C41 C45 C44 -69.3(17)
C42 C41 C45 C50 -170(2)
C46 C41 C45 C50 2(4)
Sm5 C41 C45 C50 122(3)
C42 C41 C45 Sm5 68.7(18)
C46 C41 C45 Sm5 -119(2)
C43 C44 C45 C41 2(3)
C49 C44 C45 C41 -171(2)
Sm5 C44 C45 C41 69.7(18)
C43 C44 C45 C50 171(2)
C49 C44 C45 C50 -2(4)
Sm5 C44 C45 C50 -121(2)
C43 C44 C45 Sm5 -67.8(16)
C49 C44 C45 Sm5 119(2)
C55 C51 C52 C53 6(3)
C56 C51 C52 C53 177(3)
Sm6 C51 C52 C53 -63(2)
C55 C51 C52 C57 -178(3)
C56 C51 C52 C57 -7(5)
Sm6 C51 C52 C57 113(3)
C55 C51 C52 Sm6 69(2)
C56 C51 C52 Sm6 -120(3)
C57 C52 C53 C58 8(5)
C51 C52 C53 C58 -176(3)
Sm6 C52 C53 C58 123(3)
C57 C52 C53 C54 176(3)
C51 C52 C53 C54 -8(3)
Sm6 C52 C53 C54 -69.7(19)
C57 C52 C53 Sm6 -115(3)
C51 C52 C53 Sm6 62(2)
C52 C53 C54 C55 8(4)
C58 C53 C54 C55 175(3)
Sm6 C53 C54 C55 -65(2)
C52 C53 C54 C59 -171(3)
C58 C53 C54 C59 -3(5)
Sm6 C53 C54 C59 117(3)
C52 C53 C54 Sm6 72.5(19)
C58 C53 C54 Sm6 -120(3)
C56 C51 C55 C54 -170(3)
C52 C51 C55 C54 -1(4)
Sm6 C51 C55 C54 70(2)
C56 C51 C55 C60 0(5)
C52 C51 C55 C60 169(3)
Sm6 C51 C55 C60 -119(3)
C56 C51 C55 Sm6 120(4)
C52 C51 C55 Sm6 -71(2)
C53 C54 C55 C51 -4(4)
C59 C54 C55 C51 174(3)
Sm6 C54 C55 C51 -70(2)
C53 C54 C55 C60 -174(3)
C59 C54 C55 C60 5(6)
Sm6 C54 C55 C60 121(4)
C53 C54 C55 Sm6 65(2)
C59 C54 C55 Sm6 -116(3)
